data_7000981
loop_
_publ_author_name
'Espino, Gustavo'
'Xiao, Li'
'Puchberger, Michael'
'Mereiter, Kurt'
'Spindler, Felix'
'Manzano, Blanca R.'
'Jal\'on, F\'elix A.'
'Weissensteiner, Walter'

_publ_section_title
;
 Synthesis, coordination behaviour, structural features and use in
 asymmetric hydrogenations of bifep-type biferrocenes
;
_journal_issue 15
_journal_name_full 'Dalton Transactions'
_journal_page_first 2751
_journal_page_last 2763
_journal_paper_doi 10.1039/b816544k
_journal_year 2009
_chemical_absolute_configuration ad
_chemical_formula_moiety 'C54 H44 Cl2 F12 Fe2 O2 P2 Pd'
_chemical_formula_sum 'C54 H44 Cl2 F12 Fe2 O2 P2 Pd'
_chemical_formula_weight 1303.83
_chemical_name_common 'compound (11)'
_chemical_name_systematic
;
Dichloro-{(Sp,Sp)-[2-bis(3,5-dimethyl-4-methoxyphenyl)phosphino-
\kP-2"-bis[3,5-bis(trifluoromethyl)phenyl]phosphino-\kP-1,1"-
biferrocene]} palladium(II), solvate with disordered diethyl ether
and/or dichloromethane.
;
_space_group_IT_number 19
_symmetry_cell_setting orthorhombic
_symmetry_space_group_name_Hall 'P 2ac 2ab'
_symmetry_space_group_name_H-M 'P 21 21 21'
_atom_sites_solution_hydrogens geom
_atom_sites_solution_primary direct
_atom_sites_solution_secondary difmap
_audit_creation_method SHELXL-97
_cell_angle_alpha 90.00
_cell_angle_beta 90.00
_cell_angle_gamma 90.00
_cell_formula_units_Z 4
_cell_length_a 13.883(3)
_cell_length_b 15.914(3)
_cell_length_c 26.242(5)
_cell_measurement_reflns_used 6554
_cell_measurement_temperature 297(2)
_cell_measurement_theta_max 24.7
_cell_measurement_theta_min 2.5
_cell_volume 5798(2)
_computing_cell_refinement 'Bruker SMART'
_computing_data_collection 'Bruker SMART'
_computing_data_reduction 'Bruker SHELXTL'
_computing_molecular_graphics 'Bruker SHELXTL'
_computing_publication_material 'SHELXL-97 (Sheldrick, 1997)'
_computing_structure_refinement 'SHELXL-97 (Sheldrick, 1997)'
_computing_structure_solution 'SHELXS-97 (Sheldrick, 1997)'
_diffrn_ambient_temperature 297(2)
_diffrn_measured_fraction_theta_full 0.997
_diffrn_measured_fraction_theta_max 0.997
_diffrn_measurement_device_type 'Siemens SMART 3-circle with CCD area detector'
_diffrn_measurement_method 'omega scans'
_diffrn_radiation_monochromator graphite
_diffrn_radiation_source 'fine-focus sealed tube'
_diffrn_radiation_type MoK\a
_diffrn_radiation_wavelength 0.71073
_diffrn_reflns_av_R_equivalents 0.0682
_diffrn_reflns_av_sigmaI/netI 0.0397
_diffrn_reflns_limit_h_max 16
_diffrn_reflns_limit_h_min -16
_diffrn_reflns_limit_k_max 18
_diffrn_reflns_limit_k_min -18
_diffrn_reflns_limit_l_max 31
_diffrn_reflns_limit_l_min -31
_diffrn_reflns_number 60296
_diffrn_reflns_theta_full 25.00
_diffrn_reflns_theta_max 25.00
_diffrn_reflns_theta_min 1.50
_exptl_absorpt_coefficient_mu 1.024
_exptl_absorpt_correction_T_max 0.92
_exptl_absorpt_correction_T_min 0.73
_exptl_absorpt_correction_type multi-scan
_exptl_absorpt_process_details 'program SADABS'
_exptl_crystal_colour red
_exptl_crystal_density_diffrn 1.494
_exptl_crystal_density_method 'not measured'
_exptl_crystal_description prism
_exptl_crystal_F_000 2616
_exptl_crystal_size_max 0.80
_exptl_crystal_size_mid 0.20
_exptl_crystal_size_min 0.08
_refine_diff_density_max 0.424
_refine_diff_density_min -0.418
_refine_diff_density_rms 0.097
_refine_ls_abs_structure_details 'Flack H D (1983), Acta Cryst. A39, 876-881'
_refine_ls_abs_structure_Flack -0.07(2)
_refine_ls_extinction_method none
_refine_ls_goodness_of_fit_ref 1.063
_refine_ls_hydrogen_treatment constr
_refine_ls_matrix_type full
_refine_ls_number_parameters 687
_refine_ls_number_reflns 10183
_refine_ls_number_restraints 62
_refine_ls_restrained_S_all 1.074
_refine_ls_R_factor_all 0.0620
_refine_ls_R_factor_gt 0.0410
_refine_ls_shift/su_max 0.000
_refine_ls_shift/su_mean 0.000
_refine_ls_structure_factor_coef Fsqd
_refine_ls_weighting_details 'calc w=1/[\s^2^(Fo^2^)+(0.0593P)^2^+1.4886P] where P=(Fo^2^+2Fc^2^)/3'
_refine_ls_weighting_scheme calc
_refine_ls_wR_factor_gt 0.0961
_refine_ls_wR_factor_ref 0.1091
_reflns_number_gt 8145
_reflns_number_total 10183
_reflns_threshold_expression >2sigma(I)
_cod_data_source_file b816544k.txt
_cod_data_source_block 11-573
_cod_depositor_comments
;
The following automatic conversions were performed:
'_symmetry_cell_setting' value 'Orthorhombic' changed to 'orthorhombic'
according to '/home/saulius/struct/CIF-dictionaries/cif_core.dic'
dictionary named 'cif_core.dic' version 2.4.1 from 2010-06-29.

Automatic conversion script
Id: cif_fix_enum 1527 2010-12-29 10:47:43Z saulius 
;
_cod_original_sg_symbol_H-M P2(1)2(1)2(1)
_cod_database_code 7000981

loop_
_symmetry_equiv_pos_as_xyz
'x, y, z'
'-x+1/2, -y, z+1/2'
'-x, y+1/2, -z+1/2'
'x+1/2, -y+1/2, -z'

loop_
_atom_site_label
_atom_site_type_symbol
_atom_site_fract_x
_atom_site_fract_y
_atom_site_fract_z
_atom_site_U_iso_or_equiv
_atom_site_adp_type
_atom_site_occupancy
_atom_site_symmetry_multiplicity
_atom_site_calc_flag
_atom_site_refinement_flags
_atom_site_disorder_assembly
_atom_site_disorder_group
Pd Pd 0.28350(3) 0.29961(2) 0.221906(14) 0.05375(11) Uani 1 1 d . . .
Fe1 Fe 0.49834(6) 0.07780(4) 0.11571(3) 0.0621(2) Uani 1 1 d . . .
Fe2 Fe 0.35974(5) -0.02434(4) 0.27964(3) 0.05918(18) Uani 1 1 d . . .
Cl1 Cl 0.24167(15) 0.41497(10) 0.17082(7) 0.1028(6) Uani 1 1 d . . .
Cl2 Cl 0.27851(14) 0.38470(9) 0.29464(6) 0.0847(4) Uani 1 1 d . . .
P1 P 0.30762(9) 0.21802(7) 0.15317(4) 0.0525(3) Uani 1 1 d . . .
P2 P 0.29689(8) 0.18993(7) 0.27762(5) 0.0482(2) Uani 1 1 d . . .
C1 C 0.4423(3) 0.0917(3) 0.18842(15) 0.0467(10) Uani 1 1 d . . .
C2 C 0.4217(4) 0.1646(3) 0.15730(16) 0.0483(11) Uani 1 1 d . . .
C3 C 0.5122(4) 0.1969(3) 0.14067(17) 0.0555(11) Uani 1 1 d . . .
H3 H 0.5211 0.2433 0.1197 0.067 Uiso 1 1 calc R . .
C4 C 0.5855(4) 0.1467(3) 0.16141(19) 0.0586(12) Uani 1 1 d . . .
H4 H 0.6513 0.1553 0.1571 0.070 Uiso 1 1 calc R . .
C5 C 0.5434(4) 0.0811(3) 0.18971(18) 0.0563(12) Uani 1 1 d . . .
H5 H 0.5763 0.0382 0.2064 0.068 Uiso 1 1 calc R . .
C6 C 0.3657(3) 0.0469(3) 0.21446(17) 0.0490(10) Uani 1 1 d . . .
C7 C 0.2985(3) 0.0828(3) 0.25190(16) 0.0460(10) Uani 1 1 d . . .
C8 C 0.2262(4) 0.0218(3) 0.26142(18) 0.0584(12) Uani 1 1 d . . .
H8 H 0.1741 0.0284 0.2833 0.070 Uiso 1 1 calc R . .
C9 C 0.2462(4) -0.0502(3) 0.2323(2) 0.0704(15) Uani 1 1 d . . .
H9 H 0.2092 -0.0989 0.2317 0.084 Uiso 1 1 calc R . .
C10 C 0.3310(4) -0.0368(3) 0.2043(2) 0.0612(13) Uani 1 1 d . . .
H10 H 0.3600 -0.0756 0.1827 0.073 Uiso 1 1 calc R . .
C11 C 0.4523(5) -0.0283(3) 0.0791(2) 0.0832(18) Uani 1 1 d D . .
H11 H 0.4045 -0.0644 0.0909 0.100 Uiso 1 1 calc R . .
C12 C 0.4363(7) 0.0418(4) 0.0474(2) 0.111(3) Uani 1 1 d D . .
H12 H 0.3772 0.0599 0.0348 0.134 Uiso 1 1 calc R . .
C13 C 0.5263(7) 0.0793(5) 0.0382(2) 0.115(3) Uani 1 1 d D . .
H13 H 0.5380 0.1268 0.0185 0.138 Uiso 1 1 calc R . .
C14 C 0.5951(7) 0.0313(5) 0.0644(3) 0.121(3) Uani 1 1 d D . .
H14 H 0.6609 0.0424 0.0647 0.145 Uiso 1 1 calc R . .
C15 C 0.5508(5) -0.0358(4) 0.0901(3) 0.105(2) Uani 1 1 d D . .
H15 H 0.5805 -0.0764 0.1102 0.126 Uiso 1 1 calc R . .
C16 C 0.4933(5) -0.0341(4) 0.3107(2) 0.092(2) Uani 1 1 d D . .
H16 H 0.5484 -0.0069 0.2990 0.110 Uiso 1 1 calc R . .
C17 C 0.4294(5) -0.0027(4) 0.3472(2) 0.088(2) Uani 1 1 d D . .
H17 H 0.4344 0.0487 0.3639 0.105 Uiso 1 1 calc R . .
C18 C 0.3569(5) -0.0622(4) 0.3540(2) 0.099(2) Uani 1 1 d D . .
H18 H 0.3047 -0.0577 0.3761 0.119 Uiso 1 1 calc R . .
C19 C 0.3765(5) -0.1299(4) 0.3218(2) 0.103(2) Uani 1 1 d D . .
H19 H 0.3395 -0.1784 0.3190 0.124 Uiso 1 1 calc R . .
C20 C 0.4609(5) -0.1129(4) 0.2946(3) 0.103(2) Uani 1 1 d D . .
H20 H 0.4898 -0.1473 0.2704 0.123 Uiso 1 1 calc R . .
C21 C 0.2074(4) 0.1428(3) 0.14491(18) 0.0638(13) Uani 1 1 d . . .
C22 C 0.1182(4) 0.1684(4) 0.1614(2) 0.0768(16) Uani 1 1 d . . .
H22 H 0.1107 0.2197 0.1779 0.092 Uiso 1 1 calc R . .
C23 C 0.0385(5) 0.1163(6) 0.1528(3) 0.096(2) Uani 1 1 d . . .
C24 C 0.0500(6) 0.0415(6) 0.1272(3) 0.099(2) Uani 1 1 d . . .
H24 H -0.0032 0.0074 0.1212 0.119 Uiso 1 1 calc R . .
C25 C 0.1372(5) 0.0174(4) 0.1110(2) 0.0793(17) Uani 1 1 d . . .
C26 C 0.2176(5) 0.0665(3) 0.12043(19) 0.0675(13) Uani 1 1 d . . .
H26 H 0.2783 0.0482 0.1103 0.081 Uiso 1 1 calc R . .
C27 C -0.0561(7) 0.1433(9) 0.1730(4) 0.134(4) Uani 1 1 d . . .
C28 C 0.1505(6) -0.0619(4) 0.0817(4) 0.103(2) Uani 1 1 d . . .
F1 F -0.1294(4) 0.1195(6) 0.1455(3) 0.207(4) Uani 1 1 d . . .
F2 F -0.0676(5) 0.2222(6) 0.1765(6) 0.279(7) Uani 1 1 d . . .
F3 F -0.0771(6) 0.1121(8) 0.2172(4) 0.251(5) Uani 1 1 d . . .
F4 F 0.0690(4) -0.1019(3) 0.0731(2) 0.157(2) Uani 1 1 d . . .
F5 F 0.1875(6) -0.0474(4) 0.0366(2) 0.173(3) Uani 1 1 d . . .
F6 F 0.2086(4) -0.1151(3) 0.1042(2) 0.1414(19) Uani 1 1 d . . .
C29 C 0.3152(4) 0.2675(3) 0.09016(18) 0.0626(14) Uani 1 1 d D . .
C30 C 0.3673(3) 0.3411(3) 0.08218(19) 0.0674(14) Uani 1 1 d D . .
H30 H 0.3956 0.3686 0.1096 0.081 Uiso 1 1 calc R . .
C31 C 0.3768(4) 0.3733(4) 0.0338(2) 0.0807(17) Uani 1 1 d D . .
C32 C 0.3339(5) 0.3331(4) -0.0073(2) 0.091(2) Uani 1 1 d D . .
H32 H 0.3398 0.3557 -0.0399 0.110 Uiso 1 1 calc R . .
C33 C 0.2830(5) 0.2605(4) 0.0000(2) 0.0886(19) Uani 1 1 d D . .
C34 C 0.2735(5) 0.2289(3) 0.04861(19) 0.0758(16) Uani 1 1 d D . .
H34 H 0.2379 0.1801 0.0536 0.091 Uiso 1 1 calc R . .
C35 C 0.4305(7) 0.4527(6) 0.0237(3) 0.119(3) Uani 1 1 d D . .
C36 C 0.2386(8) 0.2159(5) -0.0438(3) 0.128(4) Uani 1 1 d D . .
F7 F 0.4016(6) 0.4948(3) -0.0125(2) 0.188(3) Uani 1 1 d . . .
F8 F 0.4290(7) 0.5038(4) 0.0633(2) 0.184(3) Uani 1 1 d . . .
F9 F 0.5186(6) 0.4420(5) 0.0216(6) 0.281(6) Uani 1 1 d . . .
F10 F 0.2441(8) 0.2516(6) -0.0854(2) 0.184(6) Uani 0.807(13) 1 d PD . .
F11 F 0.2550(9) 0.1364(4) -0.0427(3) 0.184(6) Uani 0.807(13) 1 d PD . .
F12 F 0.1348(7) 0.2150(7) -0.0367(3) 0.191(5) Uani 0.807(13) 1 d PD . .
F10A F 0.206(2) 0.2625(15) -0.0780(9) 0.107(8) Uiso 0.193(13) 1 d PD . .
F11A F 0.1990(18) 0.1538(16) -0.0329(7) 0.107(8) Uiso 0.193(13) 1 d PD . .
F12A F 0.3185(13) 0.1826(15) -0.0784(7) 0.107(8) Uiso 0.193(13) 1 d PD . .
C37 C 0.3997(3) 0.2069(3) 0.31897(17) 0.0487(10) Uani 1 1 d . . .
C38 C 0.4905(3) 0.2005(3) 0.2994(2) 0.0608(12) Uani 1 1 d . . .
H38 H 0.4988 0.1857 0.2654 0.073 Uiso 1 1 calc R . .
C39 C 0.5712(4) 0.2157(4) 0.3299(3) 0.0793(17) Uani 1 1 d . . .
C40 C 0.5573(5) 0.2357(4) 0.3794(3) 0.0794(18) Uani 1 1 d . . .
C41 C 0.4667(5) 0.2419(3) 0.4017(2) 0.0733(17) Uani 1 1 d . . .
C42 C 0.3883(4) 0.2290(3) 0.36961(19) 0.0639(14) Uani 1 1 d . . .
H42 H 0.3264 0.2353 0.3826 0.077 Uiso 1 1 calc R . .
C43 C 0.6710(4) 0.2082(7) 0.3060(4) 0.128(3) Uani 1 1 d . . .
H43A H 0.6647 0.1941 0.2706 0.191 Uiso 1 1 calc R . .
H43B H 0.7068 0.1650 0.3232 0.191 Uiso 1 1 calc R . .
H43C H 0.7044 0.2608 0.3093 0.191 Uiso 1 1 calc R . .
O1 O 0.6365(4) 0.2589(4) 0.4099(2) 0.1226(19) Uani 1 1 d . . .
C44 C 0.6774(8) 0.1972(8) 0.4404(5) 0.199(6) Uani 1 1 d . . .
H44A H 0.7306 0.2205 0.4589 0.299 Uiso 1 1 calc R . .
H44B H 0.6997 0.1518 0.4194 0.299 Uiso 1 1 calc R . .
H44C H 0.6300 0.1765 0.4639 0.299 Uiso 1 1 calc R . .
C45 C 0.4504(8) 0.2649(5) 0.4574(2) 0.124(3) Uani 1 1 d . . .
H45A H 0.3825 0.2657 0.4644 0.186 Uiso 1 1 calc R . .
H45B H 0.4773 0.3194 0.4640 0.186 Uiso 1 1 calc R . .
H45C H 0.4811 0.2240 0.4788 0.186 Uiso 1 1 calc R . .
C46 C 0.1921(3) 0.1836(3) 0.3177(2) 0.0618(13) Uani 1 1 d . . .
C47 C 0.1068(4) 0.2227(4) 0.3055(2) 0.0696(15) Uani 1 1 d . . .
H47 H 0.1048 0.2593 0.2779 0.083 Uiso 1 1 calc R . .
C48 C 0.0238(4) 0.2086(5) 0.3336(3) 0.089(2) Uani 1 1 d . . .
C49 C 0.0270(5) 0.1551(5) 0.3757(3) 0.0843(19) Uani 1 1 d . . .
C50 C 0.1112(5) 0.1196(4) 0.3902(2) 0.0828(18) Uani 1 1 d . . .
C51 C 0.1935(4) 0.1310(4) 0.3611(2) 0.0723(15) Uani 1 1 d . . .
H51 H 0.2502 0.1039 0.3702 0.087 Uiso 1 1 calc R . .
C52 C -0.0690(5) 0.2551(7) 0.3178(4) 0.144(4) Uani 1 1 d . . .
H52A H -0.1204 0.2398 0.3405 0.216 Uiso 1 1 calc R . .
H52B H -0.0859 0.2397 0.2836 0.216 Uiso 1 1 calc R . .
H52C H -0.0585 0.3146 0.3196 0.216 Uiso 1 1 calc R . .
O2 O -0.0557(4) 0.1438(4) 0.4034(2) 0.123(2) Uani 1 1 d . . .
C53 C -0.1063(7) 0.0671(8) 0.3907(5) 0.189(6) Uani 1 1 d . . .
H53A H -0.1627 0.0621 0.4117 0.284 Uiso 1 1 calc R . .
H53B H -0.0648 0.0198 0.3965 0.284 Uiso 1 1 calc R . .
H53C H -0.1250 0.0685 0.3555 0.284 Uiso 1 1 calc R . .
C54 C 0.1200(7) 0.0634(6) 0.4369(3) 0.139(3) Uani 1 1 d . . .
H54A H 0.1854 0.0445 0.4403 0.209 Uiso 1 1 calc R . .
H54B H 0.0783 0.0157 0.4332 0.209 Uiso 1 1 calc R . .
H54C H 0.1018 0.0945 0.4668 0.209 Uiso 1 1 calc R . .

loop_
_atom_site_aniso_label
_atom_site_aniso_U_11
_atom_site_aniso_U_22
_atom_site_aniso_U_33
_atom_site_aniso_U_23
_atom_site_aniso_U_13
_atom_site_aniso_U_12
Pd 0.0596(2) 0.04654(18) 0.05508(19) 0.00532(16) -0.00675(18) 0.00970(17)
Fe1 0.0835(5) 0.0501(4) 0.0527(4) -0.0072(3) 0.0084(4) -0.0006(4)
Fe2 0.0670(4) 0.0498(4) 0.0607(4) 0.0197(3) -0.0039(4) 0.0033(3)
Cl1 0.1427(17) 0.0735(9) 0.0921(11) 0.0264(8) 0.0003(10) 0.0482(10)
Cl2 0.1158(11) 0.0608(7) 0.0775(9) -0.0153(7) -0.0042(9) 0.0113(9)
P1 0.0652(8) 0.0456(6) 0.0468(6) 0.0061(5) -0.0127(5) 0.0038(5)
P2 0.0432(6) 0.0514(6) 0.0500(6) 0.0098(5) -0.0064(5) 0.0020(5)
C1 0.060(3) 0.041(2) 0.039(2) 0.0025(18) 0.001(2) 0.000(2)
C2 0.067(3) 0.042(2) 0.035(2) -0.0009(19) -0.008(2) -0.002(2)
C3 0.073(3) 0.043(2) 0.050(2) 0.002(2) 0.012(2) -0.001(3)
C4 0.050(3) 0.067(3) 0.059(3) -0.003(3) 0.006(2) 0.001(2)
C5 0.061(3) 0.049(3) 0.059(3) 0.003(2) 0.001(2) 0.015(2)
C6 0.056(3) 0.042(2) 0.049(3) 0.013(2) -0.010(2) 0.001(2)
C7 0.043(2) 0.047(2) 0.049(2) 0.010(2) -0.0042(19) 0.002(2)
C8 0.048(3) 0.064(3) 0.064(3) 0.010(2) -0.003(2) -0.003(2)
C9 0.076(4) 0.058(3) 0.077(4) 0.008(3) -0.006(3) -0.019(3)
C10 0.076(3) 0.046(3) 0.061(3) 0.005(2) -0.001(2) 0.000(2)
C11 0.112(5) 0.059(3) 0.079(4) -0.018(3) -0.002(4) -0.012(4)
C12 0.190(9) 0.087(5) 0.057(4) -0.019(4) -0.014(5) 0.000(6)
C13 0.204(10) 0.077(5) 0.065(4) -0.021(4) 0.027(5) -0.019(6)
C14 0.124(7) 0.125(7) 0.113(7) -0.059(6) 0.055(6) -0.028(6)
C15 0.116(6) 0.073(4) 0.127(6) -0.041(4) 0.014(5) 0.007(4)
C16 0.076(4) 0.108(5) 0.091(5) 0.047(4) -0.020(4) 0.010(4)
C17 0.129(6) 0.077(4) 0.058(4) 0.022(3) -0.020(4) 0.022(4)
C18 0.126(6) 0.100(5) 0.071(4) 0.038(4) 0.015(4) 0.029(5)
C19 0.129(6) 0.067(4) 0.114(6) 0.050(4) -0.004(5) 0.006(4)
C20 0.120(6) 0.075(4) 0.113(6) 0.019(4) -0.025(5) 0.046(4)
C21 0.068(3) 0.069(3) 0.055(3) 0.017(2) -0.016(3) 0.007(3)
C22 0.070(4) 0.090(4) 0.070(4) -0.007(3) -0.013(3) 0.004(3)
C23 0.058(4) 0.144(7) 0.085(4) -0.012(5) -0.025(3) -0.012(4)
C24 0.081(5) 0.127(6) 0.090(5) -0.011(5) -0.035(4) -0.022(5)
C25 0.078(4) 0.073(4) 0.087(4) 0.007(3) -0.034(3) -0.003(3)
C26 0.078(3) 0.056(3) 0.069(3) 0.011(2) -0.022(3) -0.003(3)
C27 0.090(7) 0.189(11) 0.124(8) 0.019(7) -0.017(6) -0.027(7)
C28 0.119(6) 0.061(4) 0.130(7) 0.001(4) -0.040(5) -0.018(4)
F1 0.074(3) 0.338(11) 0.209(6) -0.086(7) -0.024(4) -0.008(5)
F2 0.088(4) 0.185(7) 0.56(2) -0.079(10) 0.035(7) 0.017(5)
F3 0.183(7) 0.394(15) 0.177(7) 0.007(9) 0.064(6) 0.053(8)
F4 0.122(4) 0.112(4) 0.238(6) -0.048(4) -0.074(4) -0.023(3)
F5 0.279(8) 0.112(4) 0.128(4) -0.037(3) 0.020(5) -0.031(5)
F6 0.142(4) 0.081(3) 0.201(5) -0.009(3) -0.074(4) 0.001(3)
C29 0.087(4) 0.047(3) 0.053(3) 0.006(2) -0.021(3) 0.008(3)
C30 0.088(4) 0.060(3) 0.055(3) 0.013(2) -0.021(3) 0.005(3)
C31 0.110(5) 0.070(4) 0.062(4) 0.024(3) -0.020(3) -0.007(3)
C32 0.154(6) 0.075(4) 0.044(3) 0.018(3) -0.025(4) -0.001(4)
C33 0.136(6) 0.075(4) 0.055(3) 0.011(3) -0.034(4) -0.015(4)
C34 0.113(5) 0.059(3) 0.055(3) 0.010(2) -0.030(3) -0.003(3)
C35 0.169(9) 0.113(7) 0.074(5) 0.024(5) -0.031(5) -0.044(7)
C36 0.200(11) 0.111(7) 0.072(5) 0.024(4) -0.065(5) -0.034(7)
F7 0.318(8) 0.123(4) 0.122(4) 0.078(3) -0.090(5) -0.093(5)
F8 0.311(10) 0.114(4) 0.128(4) 0.039(3) -0.058(5) -0.096(5)
F9 0.156(6) 0.154(6) 0.53(2) 0.113(10) 0.010(9) -0.043(5)
F10 0.309(15) 0.177(7) 0.067(4) 0.024(4) -0.088(7) -0.069(9)
F11 0.339(14) 0.106(5) 0.108(5) -0.043(4) -0.123(8) 0.034(6)
F12 0.184(8) 0.217(10) 0.172(7) -0.015(6) -0.088(6) -0.042(8)
C37 0.047(2) 0.050(2) 0.049(3) 0.010(2) -0.0092(19) 0.001(2)
C38 0.057(3) 0.060(3) 0.065(3) -0.004(3) -0.010(2) -0.004(3)
C39 0.053(3) 0.081(4) 0.104(5) 0.019(4) -0.019(3) -0.009(3)
C40 0.076(4) 0.068(3) 0.094(5) 0.021(3) -0.041(4) -0.022(3)
C41 0.103(5) 0.061(3) 0.055(3) 0.015(3) -0.024(3) -0.021(3)
C42 0.060(3) 0.071(3) 0.061(3) 0.005(3) -0.010(2) -0.010(3)
C43 0.055(4) 0.167(8) 0.160(8) -0.006(7) -0.013(4) -0.016(5)
O1 0.115(4) 0.127(4) 0.125(4) 0.017(3) -0.069(3) -0.035(3)
C44 0.161(9) 0.192(11) 0.245(13) 0.068(11) -0.141(10) -0.030(8)
C45 0.197(9) 0.114(6) 0.062(4) 0.018(4) -0.040(5) -0.047(6)
C46 0.048(3) 0.067(3) 0.070(3) -0.003(3) -0.001(2) -0.001(2)
C47 0.048(3) 0.077(4) 0.084(4) -0.012(3) -0.003(2) 0.016(3)
C48 0.046(3) 0.115(5) 0.107(5) -0.039(5) -0.001(3) 0.007(3)
C49 0.070(4) 0.098(5) 0.085(5) -0.027(4) 0.029(3) -0.020(4)
C50 0.078(4) 0.090(4) 0.080(4) 0.001(3) 0.028(3) -0.011(4)
C51 0.074(4) 0.071(3) 0.071(3) 0.015(3) 0.008(3) -0.003(3)
C52 0.053(4) 0.205(10) 0.174(9) -0.035(8) -0.012(5) 0.049(5)
O2 0.093(3) 0.141(5) 0.136(4) -0.048(4) 0.063(3) -0.036(3)
C53 0.124(8) 0.167(10) 0.277(15) -0.056(10) 0.085(9) -0.084(8)
C54 0.156(8) 0.155(8) 0.105(6) 0.033(6) 0.068(6) -0.016(7)

loop_
_atom_type_symbol
_atom_type_description
_atom_type_scat_dispersion_real
_atom_type_scat_dispersion_imag
_atom_type_scat_source
C C 0.0033 0.0016 'International Tables Vol C Tables 4.2.6.8 and 6.1.1.4'
H H 0.0000 0.0000 'International Tables Vol C Tables 4.2.6.8 and 6.1.1.4'
O O 0.0106 0.0060 'International Tables Vol C Tables 4.2.6.8 and 6.1.1.4'
F F 0.0171 0.0103 'International Tables Vol C Tables 4.2.6.8 and 6.1.1.4'
P P 0.1023 0.0942 'International Tables Vol C Tables 4.2.6.8 and 6.1.1.4'
Cl Cl 0.1484 0.1585 'International Tables Vol C Tables 4.2.6.8 and 6.1.1.4'
Fe Fe 0.3463 0.8444 'International Tables Vol C Tables 4.2.6.8 and 6.1.1.4'
Pd Pd -0.9988 1.0072 'International Tables Vol C Tables 4.2.6.8 and 6.1.1.4'

loop_
_geom_angle_atom_site_label_1
_geom_angle_atom_site_label_2
_geom_angle_atom_site_label_3
_geom_angle
_geom_angle_site_symmetry_1
_geom_angle_site_symmetry_3
_geom_angle_publ_flag
P1 Pd P2 93.45(5) . . ?
P1 Pd Cl2 173.11(6) . . ?
P2 Pd Cl2 85.56(5) . . ?
P1 Pd Cl1 91.74(6) . . ?
P2 Pd Cl1 169.63(6) . . ?
Cl2 Pd Cl1 90.34(6) . . ?
C3 Fe1 C4 40.7(2) . . ?
C3 Fe1 C5 68.74(19) . . ?
C4 Fe1 C5 40.5(2) . . ?
C3 Fe1 C14 119.5(2) . . ?
C4 Fe1 C14 101.1(3) . . ?
C5 Fe1 C14 115.8(3) . . ?
C3 Fe1 C11 163.6(2) . . ?
C4 Fe1 C11 155.7(2) . . ?
C5 Fe1 C11 124.3(2) . . ?
C14 Fe1 C11 66.2(3) . . ?
C3 Fe1 C2 40.99(19) . . ?
C4 Fe1 C2 68.40(19) . . ?
C5 Fe1 C2 68.68(18) . . ?
C14 Fe1 C2 159.1(3) . . ?
C11 Fe1 C2 129.9(2) . . ?
C3 Fe1 C15 153.8(2) . . ?
C4 Fe1 C15 117.1(3) . . ?
C5 Fe1 C15 102.9(3) . . ?
C14 Fe1 C15 40.06(15) . . ?
C11 Fe1 C15 39.96(15) . . ?
C2 Fe1 C15 160.8(2) . . ?
C3 Fe1 C12 125.6(2) . . ?
C4 Fe1 C12 155.6(3) . . ?
C5 Fe1 C12 163.5(2) . . ?
C14 Fe1 C12 66.5(3) . . ?
C11 Fe1 C12 40.07(15) . . ?
C2 Fe1 C12 115.5(3) . . ?
C15 Fe1 C12 67.8(3) . . ?
C3 Fe1 C13 106.9(2) . . ?
C4 Fe1 C13 117.6(3) . . ?
C5 Fe1 C13 151.3(3) . . ?
C14 Fe1 C13 39.90(15) . . ?
C11 Fe1 C13 66.8(3) . . ?
C2 Fe1 C13 127.6(3) . . ?
C15 Fe1 C13 67.9(3) . . ?
C12 Fe1 C13 39.64(15) . . ?
C3 Fe1 C1 68.65(17) . . ?
C4 Fe1 C1 67.76(19) . . ?
C5 Fe1 C1 40.20(19) . . ?
C14 Fe1 C1 153.3(3) . . ?
C11 Fe1 C1 113.8(2) . . ?
C2 Fe1 C1 41.01(17) . . ?
C15 Fe1 C1 121.7(2) . . ?
C12 Fe1 C1 132.2(3) . . ?
C13 Fe1 C1 166.8(3) . . ?
C10 Fe2 C19 118.4(2) . . ?
C10 Fe2 C20 104.9(2) . . ?
C19 Fe2 C20 40.40(14) . . ?
C10 Fe2 C16 124.3(2) . . ?
C19 Fe2 C16 67.2(3) . . ?
C20 Fe2 C16 40.29(14) . . ?
C10 Fe2 C7 69.60(18) . . ?
C19 Fe2 C7 159.4(2) . . ?
C20 Fe2 C7 159.8(2) . . ?
C16 Fe2 C7 126.0(2) . . ?
C10 Fe2 C18 154.1(2) . . ?
C19 Fe2 C18 40.10(14) . . ?
C20 Fe2 C18 67.9(3) . . ?
C16 Fe2 C18 67.2(3) . . ?
C7 Fe2 C18 125.4(2) . . ?
C10 Fe2 C17 162.5(2) . . ?
C19 Fe2 C17 67.2(3) . . ?
C20 Fe2 C17 67.8(2) . . ?
C16 Fe2 C17 40.08(13) . . ?
C7 Fe2 C17 111.4(2) . . ?
C18 Fe2 C17 39.85(14) . . ?
C10 Fe2 C9 40.3(2) . . ?
C19 Fe2 C9 104.7(3) . . ?
C20 Fe2 C9 120.7(3) . . ?
C16 Fe2 C9 158.5(3) . . ?
C7 Fe2 C9 68.3(2) . . ?
C18 Fe2 C9 120.3(3) . . ?
C17 Fe2 C9 157.1(3) . . ?
C10 Fe2 C8 68.2(2) . . ?
C19 Fe2 C8 121.9(3) . . ?
C20 Fe2 C8 156.9(2) . . ?
C16 Fe2 C8 161.1(2) . . ?
C7 Fe2 C8 40.58(18) . . ?
C18 Fe2 C8 108.1(2) . . ?
C17 Fe2 C8 124.6(2) . . ?
C9 Fe2 C8 40.1(2) . . ?
C10 Fe2 C6 41.36(18) . . ?
C19 Fe2 C6 155.3(2) . . ?
C20 Fe2 C6 121.1(3) . . ?
C16 Fe2 C6 109.8(2) . . ?
C7 Fe2 C6 42.11(18) . . ?
C18 Fe2 C6 163.6(2) . . ?
C17 Fe2 C6 127.5(2) . . ?
C9 Fe2 C6 68.73(19) . . ?
C8 Fe2 C6 69.18(19) . . ?
C2 P1 C29 101.9(2) . . ?
C2 P1 C21 111.3(2) . . ?
C29 P1 C21 102.5(2) . . ?
C2 P1 Pd 110.83(14) . . ?
C29 P1 Pd 118.93(16) . . ?
C21 P1 Pd 110.85(18) . . ?
C46 P2 C37 107.2(2) . . ?
C46 P2 C7 100.0(2) . . ?
C37 P2 C7 110.5(2) . . ?
C46 P2 Pd 110.56(18) . . ?
C37 P2 Pd 109.44(15) . . ?
C7 P2 Pd 118.41(14) . . ?
C5 C1 C2 107.8(4) . . ?
C5 C1 C6 131.1(4) . . ?
C2 C1 C6 121.0(4) . . ?
C5 C1 Fe1 68.7(3) . . ?
C2 C1 Fe1 68.9(2) . . ?
C6 C1 Fe1 131.0(3) . . ?
C3 C2 C1 106.7(4) . . ?
C3 C2 P1 125.9(3) . . ?
C1 C2 P1 125.9(4) . . ?
C3 C2 Fe1 67.9(3) . . ?
C1 C2 Fe1 70.1(2) . . ?
P1 C2 Fe1 137.7(2) . . ?
C4 C3 C2 108.4(4) . . ?
C4 C3 Fe1 70.1(3) . . ?
C2 C3 Fe1 71.1(3) . . ?
C4 C3 H3 125.8 . . ?
C2 C3 H3 125.8 . . ?
Fe1 C3 H3 124.6 . . ?
C3 C4 C5 109.0(4) . . ?
C3 C4 Fe1 69.2(3) . . ?
C5 C4 Fe1 70.3(3) . . ?
C3 C4 H4 125.5 . . ?
C5 C4 H4 125.5 . . ?
Fe1 C4 H4 126.6 . . ?
C4 C5 C1 108.1(4) . . ?
C4 C5 Fe1 69.2(3) . . ?
C1 C5 Fe1 71.1(3) . . ?
C4 C5 H5 125.9 . . ?
C1 C5 H5 125.9 . . ?
Fe1 C5 H5 125.4 . . ?
C10 C6 C1 127.7(4) . . ?
C10 C6 C7 105.7(4) . . ?
C1 C6 C7 126.1(4) . . ?
C10 C6 Fe2 68.3(3) . . ?
C1 C6 Fe2 133.9(3) . . ?
C7 C6 Fe2 68.4(2) . . ?
C8 C7 C6 107.5(4) . . ?
C8 C7 P2 124.3(3) . . ?
C6 C7 P2 127.9(3) . . ?
C8 C7 Fe2 70.1(3) . . ?
C6 C7 Fe2 69.4(2) . . ?
P2 C7 Fe2 130.6(2) . . ?
C9 C8 C7 108.8(4) . . ?
C9 C8 Fe2 69.9(3) . . ?
C7 C8 Fe2 69.3(3) . . ?
C9 C8 H8 125.6 . . ?
C7 C8 H8 125.6 . . ?
Fe2 C8 H8 126.8 . . ?
C8 C9 C10 109.1(4) . . ?
C8 C9 Fe2 70.1(3) . . ?
C10 C9 Fe2 69.0(3) . . ?
C8 C9 H9 125.5 . . ?
C10 C9 H9 125.5 . . ?
Fe2 C9 H9 127.0 . . ?
C9 C10 C6 108.9(5) . . ?
C9 C10 Fe2 70.7(3) . . ?
C6 C10 Fe2 70.3(3) . . ?
C9 C10 H10 125.5 . . ?
C6 C10 H10 125.5 . . ?
Fe2 C10 H10 125.0 . . ?
C15 C11 C12 110.0(6) . . ?
C15 C11 Fe1 70.6(3) . . ?
C12 C11 Fe1 70.9(3) . . ?
C15 C11 H11 125.0 . . ?
C12 C11 H11 125.0 . . ?
Fe1 C11 H11 125.1 . . ?
C13 C12 C11 107.3(7) . . ?
C13 C12 Fe1 70.2(4) . . ?
C11 C12 Fe1 69.0(3) . . ?
C13 C12 H12 126.4 . . ?
C11 C12 H12 126.4 . . ?
Fe1 C12 H12 126.0 . . ?
C14 C13 C12 106.9(7) . . ?
C14 C13 Fe1 68.9(3) . . ?
C12 C13 Fe1 70.2(3) . . ?
C14 C13 H13 126.5 . . ?
C12 C13 H13 126.5 . . ?
Fe1 C13 H13 126.0 . . ?
C13 C14 C15 110.5(7) . . ?
C13 C14 Fe1 71.2(4) . . ?
C15 C14 Fe1 70.7(3) . . ?
C13 C14 H14 124.7 . . ?
C15 C14 H14 124.7 . . ?
Fe1 C14 H14 124.9 . . ?
C11 C15 C14 105.3(6) . . ?
C11 C15 Fe1 69.4(3) . . ?
C14 C15 Fe1 69.2(3) . . ?
C11 C15 H15 127.4 . . ?
C14 C15 H15 127.4 . . ?
Fe1 C15 H15 125.6 . . ?
C20 C16 C17 108.8(6) . . ?
C20 C16 Fe2 69.7(3) . . ?
C17 C16 Fe2 70.6(3) . . ?
C20 C16 H16 125.6 . . ?
C17 C16 H16 125.6 . . ?
Fe2 C16 H16 125.7 . . ?
C18 C17 C16 107.7(6) . . ?
C18 C17 Fe2 69.9(3) . . ?
C16 C17 Fe2 69.3(3) . . ?
C18 C17 H17 126.2 . . ?
C16 C17 H17 126.2 . . ?
Fe2 C17 H17 126.3 . . ?
C17 C18 C19 107.8(6) . . ?
C17 C18 Fe2 70.3(3) . . ?
C19 C18 Fe2 69.2(3) . . ?
C17 C18 H18 126.1 . . ?
C19 C18 H18 126.1 . . ?
Fe2 C18 H18 125.9 . . ?
C18 C19 C20 108.9(6) . . ?
C18 C19 Fe2 70.6(3) . . ?
C20 C19 Fe2 69.9(3) . . ?
C18 C19 H19 125.6 . . ?
C20 C19 H19 125.6 . . ?
Fe2 C19 H19 125.5 . . ?
C16 C20 C19 106.8(6) . . ?
C16 C20 Fe2 70.0(3) . . ?
C19 C20 Fe2 69.7(3) . . ?
C16 C20 H20 126.6 . . ?
C19 C20 H20 126.6 . . ?
Fe2 C20 H20 125.3 . . ?
C22 C21 C26 120.0(6) . . ?
C22 C21 P1 116.7(4) . . ?
C26 C21 P1 123.1(5) . . ?
C21 C22 C23 119.0(6) . . ?
C21 C22 H22 120.5 . . ?
C23 C22 H22 120.5 . . ?
C24 C23 C22 120.0(7) . . ?
C24 C23 C27 121.9(8) . . ?
C22 C23 C27 118.1(8) . . ?
C25 C24 C23 120.5(7) . . ?
C25 C24 H24 119.7 . . ?
C23 C24 H24 119.7 . . ?
C24 C25 C26 120.6(6) . . ?
C24 C25 C28 121.3(7) . . ?
C26 C25 C28 118.1(7) . . ?
C21 C26 C25 119.8(6) . . ?
C21 C26 H26 120.1 . . ?
C25 C26 H26 120.1 . . ?
F2 C27 F3 106.6(13) . . ?
F2 C27 F1 103.2(11) . . ?
F3 C27 F1 102.1(10) . . ?
F2 C27 C23 115.1(10) . . ?
F3 C27 C23 114.2(10) . . ?
F1 C27 C23 114.3(10) . . ?
F6 C28 F5 106.2(8) . . ?
F6 C28 F4 107.1(6) . . ?
F5 C28 F4 105.4(7) . . ?
F6 C28 C25 113.1(6) . . ?
F5 C28 C25 111.4(6) . . ?
F4 C28 C25 113.0(8) . . ?
C34 C29 C30 118.3(5) . . ?
C34 C29 P1 119.8(4) . . ?
C30 C29 P1 121.8(4) . . ?
C31 C30 C29 120.1(5) . . ?
C31 C30 H30 119.9 . . ?
C29 C30 H30 119.9 . . ?
C30 C31 C32 120.4(6) . . ?
C30 C31 C35 121.9(6) . . ?
C32 C31 C35 117.7(5) . . ?
C33 C32 C31 120.1(5) . . ?
C33 C32 H32 120.0 . . ?
C31 C32 H32 120.0 . . ?
C32 C33 C34 119.2(5) . . ?
C32 C33 C36 120.7(6) . . ?
C34 C33 C36 120.2(6) . . ?
C33 C34 C29 122.0(5) . . ?
C33 C34 H34 119.0 . . ?
C29 C34 H34 119.0 . . ?
F7 C35 F9 111.3(10) . . ?
F7 C35 F8 105.5(8) . . ?
F9 C35 F8 97.8(9) . . ?
F7 C35 C31 115.9(7) . . ?
F9 C35 C31 112.7(8) . . ?
F8 C35 C31 112.0(7) . . ?
F10 C36 F11 117.6(9) . . ?
F10 C36 F12 100.3(8) . . ?
F11 C36 F12 99.3(9) . . ?
F10 C36 C33 116.1(8) . . ?
F11 C36 C33 112.2(6) . . ?
F12 C36 C33 108.5(7) . . ?
F10A C36 F12A 92.3(15) . . ?
F11A C36 F10A 120.7(15) . . ?
F11A C36 F12A 101.2(15) . . ?
F11A C36 C33 114.2(9) . . ?
F10A C36 C33 115.0(9) . . ?
C33 C36 F12A 109.0(8) . . ?
C38 C37 C42 119.0(4) . . ?
C38 C37 P2 119.4(4) . . ?
C42 C37 P2 121.5(3) . . ?
C37 C38 C39 120.9(5) . . ?
C37 C38 H38 119.6 . . ?
C39 C38 H38 119.6 . . ?
C40 C39 C38 118.4(6) . . ?
C40 C39 C43 122.9(6) . . ?
C38 C39 C43 118.7(6) . . ?
C39 C40 C41 123.4(5) . . ?
C39 C40 O1 119.8(6) . . ?
C41 C40 O1 116.6(6) . . ?
C42 C41 C40 116.3(5) . . ?
C42 C41 C45 120.0(7) . . ?
C40 C41 C45 123.7(6) . . ?
C37 C42 C41 121.9(5) . . ?
C37 C42 H42 119.0 . . ?
C41 C42 H42 119.0 . . ?
C39 C43 H43A 109.5 . . ?
C39 C43 H43B 109.5 . . ?
H43A C43 H43B 109.5 . . ?
C39 C43 H43C 109.5 . . ?
H43A C43 H43C 109.5 . . ?
H43B C43 H43C 109.5 . . ?
C44 O1 C40 117.4(6) . . ?
O1 C44 H44A 109.5 . . ?
O1 C44 H44B 109.5 . . ?
H44A C44 H44B 109.5 . . ?
O1 C44 H44C 109.5 . . ?
H44A C44 H44C 109.5 . . ?
H44B C44 H44C 109.5 . . ?
C41 C45 H45A 109.5 . . ?
C41 C45 H45B 109.5 . . ?
H45A C45 H45B 109.5 . . ?
C41 C45 H45C 109.5 . . ?
H45A C45 H45C 109.5 . . ?
H45B C45 H45C 109.5 . . ?
C47 C46 C51 117.8(5) . . ?
C47 C46 P2 122.4(4) . . ?
C51 C46 P2 119.6(4) . . ?
C46 C47 C48 121.3(6) . . ?
C46 C47 H47 119.4 . . ?
C48 C47 H47 119.4 . . ?
C47 C48 C49 119.6(6) . . ?
C47 C48 C52 118.3(8) . . ?
C49 C48 C52 122.1(7) . . ?
C50 C49 O2 121.5(7) . . ?
C50 C49 C48 120.2(5) . . ?
O2 C49 C48 118.2(7) . . ?
C49 C50 C51 120.2(6) . . ?
C49 C50 C54 122.7(6) . . ?
C51 C50 C54 117.1(7) . . ?
C50 C51 C46 120.7(6) . . ?
C50 C51 H51 119.7 . . ?
C46 C51 H51 119.7 . . ?
C48 C52 H52A 109.5 . . ?
C48 C52 H52B 109.5 . . ?
H52A C52 H52B 109.5 . . ?
C48 C52 H52C 109.5 . . ?
H52A C52 H52C 109.5 . . ?
H52B C52 H52C 109.5 . . ?
C49 O2 C53 113.3(6) . . ?
O2 C53 H53A 109.5 . . ?
O2 C53 H53B 109.5 . . ?
H53A C53 H53B 109.5 . . ?
O2 C53 H53C 109.5 . . ?
H53A C53 H53C 109.5 . . ?
H53B C53 H53C 109.5 . . ?
C50 C54 H54A 109.5 . . ?
C50 C54 H54B 109.5 . . ?
H54A C54 H54B 109.5 . . ?
C50 C54 H54C 109.5 . . ?
H54A C54 H54C 109.5 . . ?
H54B C54 H54C 109.5 . . ?

loop_
_geom_bond_atom_site_label_1
_geom_bond_atom_site_label_2
_geom_bond_distance
_geom_bond_site_symmetry_2
_geom_bond_publ_flag
Pd P1 2.2476(13) . ?
Pd P2 2.2844(12) . ?
Pd Cl2 2.3413(14) . ?
Pd Cl1 2.3463(15) . ?
Fe1 C3 2.014(5) . ?
Fe1 C4 2.026(5) . ?
Fe1 C5 2.041(5) . ?
Fe1 C14 2.041(6) . ?
Fe1 C11 2.046(5) . ?
Fe1 C2 2.056(5) . ?
Fe1 C15 2.061(6) . ?
Fe1 C12 2.070(6) . ?
Fe1 C13 2.071(6) . ?
Fe1 C1 2.073(4) . ?
Fe2 C10 2.026(5) . ?
Fe2 C19 2.026(5) . ?
Fe2 C20 2.027(5) . ?
Fe2 C16 2.031(6) . ?
Fe2 C7 2.040(4) . ?
Fe2 C18 2.044(5) . ?
Fe2 C17 2.049(6) . ?
Fe2 C9 2.048(5) . ?
Fe2 C8 2.051(5) . ?
Fe2 C6 2.054(4) . ?
P1 C2 1.801(5) . ?
P1 C29 1.835(5) . ?
P1 C21 1.848(6) . ?
P2 C46 1.798(5) . ?
P2 C37 1.813(4) . ?
P2 C7 1.833(5) . ?
C1 C5 1.414(7) . ?
C1 C2 1.446(6) . ?
C1 C6 1.451(6) . ?
C2 C3 1.426(7) . ?
C3 C4 1.404(7) . ?
C3 H3 0.9300 . ?
C4 C5 1.408(7) . ?
C4 H4 0.9300 . ?
C5 H5 0.9300 . ?
C6 C10 1.441(7) . ?
C6 C7 1.471(6) . ?
C7 C8 1.418(6) . ?
C8 C9 1.404(7) . ?
C8 H8 0.9300 . ?
C9 C10 1.404(7) . ?
C9 H9 0.9300 . ?
C10 H10 0.9300 . ?
C11 C15 1.403(5) . ?
C11 C12 1.410(5) . ?
C11 H11 0.9300 . ?
C12 C13 1.404(5) . ?
C12 H12 0.9300 . ?
C13 C14 1.403(5) . ?
C13 H13 0.9300 . ?
C14 C15 1.405(5) . ?
C14 H14 0.9300 . ?
C15 H15 0.9300 . ?
C16 C20 1.398(5) . ?
C16 C17 1.399(5) . ?
C16 H16 0.9300 . ?
C17 C18 1.395(5) . ?
C17 H17 0.9300 . ?
C18 C19 1.395(5) . ?
C18 H18 0.9300 . ?
C19 C20 1.399(5) . ?
C19 H19 0.9300 . ?
C20 H20 0.9300 . ?
C21 C22 1.374(8) . ?
C21 C26 1.381(7) . ?
C22 C23 1.400(9) . ?
C22 H22 0.9300 . ?
C23 C24 1.376(11) . ?
C23 C27 1.480(13) . ?
C24 C25 1.339(10) . ?
C24 H24 0.9300 . ?
C25 C26 1.386(8) . ?
C25 C28 1.488(10) . ?
C26 H26 0.9300 . ?
C27 F2 1.270(14) . ?
C27 F3 1.296(12) . ?
C27 F1 1.304(10) . ?
C28 F6 1.310(8) . ?
C28 F5 1.312(10) . ?
C28 F4 1.317(9) . ?
C29 C34 1.379(7) . ?
C29 C30 1.391(7) . ?
C30 C31 1.375(7) . ?
C30 H30 0.9300 . ?
C31 C32 1.388(9) . ?
C31 C35 1.491(10) . ?
C32 C33 1.368(9) . ?
C32 H32 0.9300 . ?
C33 C34 1.378(8) . ?
C33 C36 1.485(9) . ?
C34 H34 0.9300 . ?
C35 F7 1.229(9) . ?
C35 F9 1.237(11) . ?
C35 F8 1.320(10) . ?
C36 F10 1.234(11) . ?
C36 F11 1.285(10) . ?
C36 F12 1.454(13) . ?
C36 F10A 1.25(2) . ?
C36 F11A 1.17(2) . ?
C36 F12A 1.528(19) . ?
C37 C38 1.365(7) . ?
C37 C42 1.384(7) . ?
C38 C39 1.397(7) . ?
C38 H38 0.9300 . ?
C39 C40 1.351(9) . ?
C39 C43 1.526(9) . ?
C40 C41 1.391(9) . ?
C40 O1 1.410(7) . ?
C41 C42 1.391(8) . ?
C41 C45 1.524(9) . ?
C42 H42 0.9300 . ?
C43 H43A 0.9600 . ?
C43 H43B 0.9600 . ?
C43 H43C 0.9600 . ?
O1 C44 1.388(11) . ?
C44 H44A 0.9600 . ?
C44 H44B 0.9600 . ?
C44 H44C 0.9600 . ?
C45 H45A 0.9600 . ?
C45 H45B 0.9600 . ?
C45 H45C 0.9600 . ?
C46 C47 1.375(7) . ?
C46 C51 1.413(8) . ?
C47 C48 1.386(8) . ?
C47 H47 0.9300 . ?
C48 C49 1.397(10) . ?
C48 C52 1.542(10) . ?
C49 C50 1.352(9) . ?
C49 O2 1.370(7) . ?
C50 C51 1.386(8) . ?
C50 C54 1.524(10) . ?
C51 H51 0.9300 . ?
C52 H52A 0.9600 . ?
C52 H52B 0.9600 . ?
C52 H52C 0.9600 . ?
O2 C53 1.447(11) . ?
C53 H53A 0.9600 . ?
C53 H53B 0.9600 . ?
C53 H53C 0.9600 . ?
C54 H54A 0.9600 . ?
C54 H54B 0.9600 . ?
C54 H54C 0.9600 . ?

loop_
_geom_torsion_atom_site_label_1
_geom_torsion_atom_site_label_2
_geom_torsion_atom_site_label_3
_geom_torsion_atom_site_label_4
_geom_torsion
_geom_torsion_site_symmetry_1
_geom_torsion_site_symmetry_2
_geom_torsion_site_symmetry_3
_geom_torsion_site_symmetry_4
_geom_torsion_publ_flag
P2 Pd P1 C2 -58.15(16) . . . . ?
Cl1 Pd P1 C2 130.84(17) . . . . ?
P2 Pd P1 C29 -175.71(19) . . . . ?
Cl1 Pd P1 C29 13.3(2) . . . . ?
P2 Pd P1 C21 65.97(16) . . . . ?
Cl1 Pd P1 C21 -105.05(17) . . . . ?
P1 Pd P2 C46 -125.04(19) . . . . ?
Cl2 Pd P2 C46 61.79(19) . . . . ?
Cl1 Pd P2 C46 -5.2(4) . . . . ?
P1 Pd P2 C37 117.14(17) . . . . ?
Cl2 Pd P2 C37 -56.03(17) . . . . ?
Cl1 Pd P2 C37 -123.0(4) . . . . ?
P1 Pd P2 C7 -10.65(17) . . . . ?
Cl2 Pd P2 C7 176.18(17) . . . . ?
Cl1 Pd P2 C7 109.2(4) . . . . ?
C3 Fe1 C1 C5 -81.9(3) . . . . ?
C4 Fe1 C1 C5 -38.0(3) . . . . ?
C14 Fe1 C1 C5 31.7(6) . . . . ?
C11 Fe1 C1 C5 115.6(3) . . . . ?
C2 Fe1 C1 C5 -120.2(4) . . . . ?
C15 Fe1 C1 C5 71.1(4) . . . . ?
C12 Fe1 C1 C5 158.8(3) . . . . ?
C13 Fe1 C1 C5 -154.6(11) . . . . ?
C3 Fe1 C1 C2 38.2(3) . . . . ?
C4 Fe1 C1 C2 82.2(3) . . . . ?
C5 Fe1 C1 C2 120.2(4) . . . . ?
C14 Fe1 C1 C2 151.8(5) . . . . ?
C11 Fe1 C1 C2 -124.2(3) . . . . ?
C15 Fe1 C1 C2 -168.8(3) . . . . ?
C12 Fe1 C1 C2 -81.0(4) . . . . ?
C13 Fe1 C1 C2 -34.4(12) . . . . ?
C3 Fe1 C1 C6 151.5(5) . . . . ?
C4 Fe1 C1 C6 -164.5(5) . . . . ?
C5 Fe1 C1 C6 -126.6(5) . . . . ?
C14 Fe1 C1 C6 -94.9(7) . . . . ?
C11 Fe1 C1 C6 -10.9(5) . . . . ?
C2 Fe1 C1 C6 113.3(5) . . . . ?
C15 Fe1 C1 C6 -55.5(5) . . . . ?
C12 Fe1 C1 C6 32.3(5) . . . . ?
C13 Fe1 C1 C6 78.9(12) . . . . ?
C5 C1 C2 C3 -0.4(5) . . . . ?
C6 C1 C2 C3 175.7(4) . . . . ?
Fe1 C1 C2 C3 -58.2(3) . . . . ?
C5 C1 C2 P1 -167.0(3) . . . . ?
C6 C1 C2 P1 9.1(6) . . . . ?
Fe1 C1 C2 P1 135.2(4) . . . . ?
C5 C1 C2 Fe1 57.8(3) . . . . ?
C6 C1 C2 Fe1 -126.0(4) . . . . ?
C29 P1 C2 C3 40.5(4) . . . . ?
C21 P1 C2 C3 149.1(4) . . . . ?
Pd P1 C2 C3 -87.0(4) . . . . ?
C29 P1 C2 C1 -155.4(4) . . . . ?
C21 P1 C2 C1 -46.8(4) . . . . ?
Pd P1 C2 C1 77.1(4) . . . . ?
C29 P1 C2 Fe1 -55.5(4) . . . . ?
C21 P1 C2 Fe1 53.1(4) . . . . ?
Pd P1 C2 Fe1 176.9(3) . . . . ?
C4 Fe1 C2 C3 38.0(3) . . . . ?
C5 Fe1 C2 C3 81.7(3) . . . . ?
C14 Fe1 C2 C3 -25.0(9) . . . . ?
C11 Fe1 C2 C3 -160.7(3) . . . . ?
C15 Fe1 C2 C3 148.7(7) . . . . ?
C12 Fe1 C2 C3 -115.7(3) . . . . ?
C13 Fe1 C2 C3 -70.9(4) . . . . ?
C1 Fe1 C2 C3 118.5(4) . . . . ?
C3 Fe1 C2 C1 -118.5(4) . . . . ?
C4 Fe1 C2 C1 -80.5(3) . . . . ?
C5 Fe1 C2 C1 -36.8(3) . . . . ?
C14 Fe1 C2 C1 -143.5(8) . . . . ?
C11 Fe1 C2 C1 80.8(3) . . . . ?
C15 Fe1 C2 C1 30.2(8) . . . . ?
C12 Fe1 C2 C1 125.8(3) . . . . ?
C13 Fe1 C2 C1 170.6(4) . . . . ?
C3 Fe1 C2 P1 119.6(5) . . . . ?
C4 Fe1 C2 P1 157.6(4) . . . . ?
C5 Fe1 C2 P1 -158.7(4) . . . . ?
C14 Fe1 C2 P1 94.6(9) . . . . ?
C11 Fe1 C2 P1 -41.2(5) . . . . ?
C15 Fe1 C2 P1 -91.7(8) . . . . ?
C12 Fe1 C2 P1 3.9(5) . . . . ?
C13 Fe1 C2 P1 48.7(5) . . . . ?
C1 Fe1 C2 P1 -121.9(5) . . . . ?
C1 C2 C3 C4 -0.9(5) . . . . ?
P1 C2 C3 C4 165.7(4) . . . . ?
Fe1 C2 C3 C4 -60.5(3) . . . . ?
C1 C2 C3 Fe1 59.6(3) . . . . ?
P1 C2 C3 Fe1 -133.8(3) . . . . ?
C5 Fe1 C3 C4 37.0(3) . . . . ?
C14 Fe1 C3 C4 -71.4(4) . . . . ?
C11 Fe1 C3 C4 -177.8(8) . . . . ?
C2 Fe1 C3 C4 118.5(4) . . . . ?
C15 Fe1 C3 C4 -38.7(7) . . . . ?
C12 Fe1 C3 C4 -152.4(4) . . . . ?
C13 Fe1 C3 C4 -112.9(4) . . . . ?
C1 Fe1 C3 C4 80.3(3) . . . . ?
C4 Fe1 C3 C2 -118.5(4) . . . . ?
C5 Fe1 C3 C2 -81.6(3) . . . . ?
C14 Fe1 C3 C2 170.0(4) . . . . ?
C11 Fe1 C3 C2 63.6(8) . . . . ?
C15 Fe1 C3 C2 -157.3(6) . . . . ?
C12 Fe1 C3 C2 89.1(4) . . . . ?
C13 Fe1 C3 C2 128.5(4) . . . . ?
C1 Fe1 C3 C2 -38.3(3) . . . . ?
C2 C3 C4 C5 1.9(5) . . . . ?
Fe1 C3 C4 C5 -59.2(4) . . . . ?
C2 C3 C4 Fe1 61.1(3) . . . . ?
C5 Fe1 C4 C3 -120.3(4) . . . . ?
C14 Fe1 C4 C3 122.8(4) . . . . ?
C11 Fe1 C4 C3 178.5(5) . . . . ?
C2 Fe1 C4 C3 -38.3(3) . . . . ?
C15 Fe1 C4 C3 161.9(3) . . . . ?
C12 Fe1 C4 C3 66.0(7) . . . . ?
C13 Fe1 C4 C3 84.0(4) . . . . ?
C1 Fe1 C4 C3 -82.7(3) . . . . ?
C3 Fe1 C4 C5 120.3(4) . . . . ?
C14 Fe1 C4 C5 -116.9(4) . . . . ?
C11 Fe1 C4 C5 -61.2(6) . . . . ?
C2 Fe1 C4 C5 82.0(3) . . . . ?
C15 Fe1 C4 C5 -77.7(4) . . . . ?
C12 Fe1 C4 C5 -173.6(6) . . . . ?
C13 Fe1 C4 C5 -155.7(4) . . . . ?
C1 Fe1 C4 C5 37.7(3) . . . . ?
C3 C4 C5 C1 -2.2(6) . . . . ?
Fe1 C4 C5 C1 -60.7(3) . . . . ?
C3 C4 C5 Fe1 58.5(3) . . . . ?
C2 C1 C5 C4 1.6(5) . . . . ?
C6 C1 C5 C4 -174.0(5) . . . . ?
Fe1 C1 C5 C4 59.5(3) . . . . ?
C2 C1 C5 Fe1 -57.9(3) . . . . ?
C6 C1 C5 Fe1 126.4(5) . . . . ?
C3 Fe1 C5 C4 -37.1(3) . . . . ?
C14 Fe1 C5 C4 76.4(4) . . . . ?
C11 Fe1 C5 C4 154.1(3) . . . . ?
C2 Fe1 C5 C4 -81.3(3) . . . . ?
C15 Fe1 C5 C4 116.8(3) . . . . ?
C12 Fe1 C5 C4 170.7(10) . . . . ?
C13 Fe1 C5 C4 49.4(6) . . . . ?
C1 Fe1 C5 C4 -118.8(4) . . . . ?
C3 Fe1 C5 C1 81.7(3) . . . . ?
C4 Fe1 C5 C1 118.8(4) . . . . ?
C14 Fe1 C5 C1 -164.8(3) . . . . ?
C11 Fe1 C5 C1 -87.1(4) . . . . ?
C2 Fe1 C5 C1 37.5(3) . . . . ?
C15 Fe1 C5 C1 -124.4(3) . . . . ?
C12 Fe1 C5 C1 -70.5(10) . . . . ?
C13 Fe1 C5 C1 168.2(5) . . . . ?
C5 C1 C6 C10 -72.8(7) . . . . ?
C2 C1 C6 C10 112.1(5) . . . . ?
Fe1 C1 C6 C10 24.1(7) . . . . ?
C5 C1 C6 C7 116.7(6) . . . . ?
C2 C1 C6 C7 -58.5(6) . . . . ?
Fe1 C1 C6 C7 -146.5(4) . . . . ?
C5 C1 C6 Fe2 22.7(8) . . . . ?
C2 C1 C6 Fe2 -152.4(4) . . . . ?
Fe1 C1 C6 Fe2 119.5(4) . . . . ?
C19 Fe2 C6 C10 41.4(7) . . . . ?
C20 Fe2 C6 C10 76.7(4) . . . . ?
C16 Fe2 C6 C10 119.8(3) . . . . ?
C7 Fe2 C6 C10 -118.0(4) . . . . ?
C18 Fe2 C6 C10 -163.7(8) . . . . ?
C17 Fe2 C6 C10 161.4(3) . . . . ?
C9 Fe2 C6 C10 -37.3(3) . . . . ?
C8 Fe2 C6 C10 -80.3(3) . . . . ?
C10 Fe2 C6 C1 -122.1(6) . . . . ?
C19 Fe2 C6 C1 -80.7(7) . . . . ?
C20 Fe2 C6 C1 -45.4(5) . . . . ?
C16 Fe2 C6 C1 -2.3(5) . . . . ?
C7 Fe2 C6 C1 119.9(5) . . . . ?
C18 Fe2 C6 C1 74.2(10) . . . . ?
C17 Fe2 C6 C1 39.3(6) . . . . ?
C9 Fe2 C6 C1 -159.3(5) . . . . ?
C8 Fe2 C6 C1 157.6(5) . . . . ?
C10 Fe2 C6 C7 118.0(4) . . . . ?
C19 Fe2 C6 C7 159.4(6) . . . . ?
C20 Fe2 C6 C7 -165.3(3) . . . . ?
C16 Fe2 C6 C7 -122.2(3) . . . . ?
C18 Fe2 C6 C7 -45.7(9) . . . . ?
C17 Fe2 C6 C7 -80.6(3) . . . . ?
C9 Fe2 C6 C7 80.8(3) . . . . ?
C8 Fe2 C6 C7 37.7(3) . . . . ?
C10 C6 C7 C8 -1.6(5) . . . . ?
C1 C6 C7 C8 170.6(4) . . . . ?
Fe2 C6 C7 C8 -60.1(3) . . . . ?
C10 C6 C7 P2 -175.5(3) . . . . ?
C1 C6 C7 P2 -3.2(6) . . . . ?
Fe2 C6 C7 P2 126.1(3) . . . . ?
C10 C6 C7 Fe2 58.4(3) . . . . ?
C1 C6 C7 Fe2 -129.3(4) . . . . ?
C46 P2 C7 C8 4.7(4) . . . . ?
C37 P2 C7 C8 117.4(4) . . . . ?
Pd P2 C7 C8 -115.3(3) . . . . ?
C46 P2 C7 C6 177.7(4) . . . . ?
C37 P2 C7 C6 -69.7(4) . . . . ?
Pd P2 C7 C6 57.6(4) . . . . ?
C46 P2 C7 Fe2 -87.7(3) . . . . ?
C37 P2 C7 Fe2 25.0(4) . . . . ?
Pd P2 C7 Fe2 152.3(2) . . . . ?
C10 Fe2 C7 C8 80.0(3) . . . . ?
C19 Fe2 C7 C8 -36.8(8) . . . . ?
C20 Fe2 C7 C8 157.5(7) . . . . ?
C16 Fe2 C7 C8 -161.8(3) . . . . ?
C18 Fe2 C7 C8 -75.9(4) . . . . ?
C17 Fe2 C7 C8 -118.7(3) . . . . ?
C9 Fe2 C7 C8 36.7(3) . . . . ?
C6 Fe2 C7 C8 118.5(4) . . . . ?
C10 Fe2 C7 C6 -38.5(3) . . . . ?
C19 Fe2 C7 C6 -155.3(7) . . . . ?
C20 Fe2 C7 C6 39.0(8) . . . . ?
C16 Fe2 C7 C6 79.7(3) . . . . ?
C18 Fe2 C7 C6 165.6(3) . . . . ?
C17 Fe2 C7 C6 122.8(3) . . . . ?
C9 Fe2 C7 C6 -81.8(3) . . . . ?
C8 Fe2 C7 C6 -118.5(4) . . . . ?
C10 Fe2 C7 P2 -161.4(4) . . . . ?
C19 Fe2 C7 P2 81.8(7) . . . . ?
C20 Fe2 C7 P2 -83.9(7) . . . . ?
C16 Fe2 C7 P2 -43.2(4) . . . . ?
C18 Fe2 C7 P2 42.7(4) . . . . ?
C17 Fe2 C7 P2 -0.1(4) . . . . ?
C9 Fe2 C7 P2 155.3(4) . . . . ?
C8 Fe2 C7 P2 118.6(4) . . . . ?
C6 Fe2 C7 P2 -122.9(4) . . . . ?
C6 C7 C8 C9 0.8(5) . . . . ?
P2 C7 C8 C9 174.9(3) . . . . ?
Fe2 C7 C8 C9 -58.8(4) . . . . ?
C6 C7 C8 Fe2 59.6(3) . . . . ?
P2 C7 C8 Fe2 -126.2(3) . . . . ?
C10 Fe2 C8 C9 36.8(3) . . . . ?
C19 Fe2 C8 C9 -74.0(4) . . . . ?
C20 Fe2 C8 C9 -39.9(7) . . . . ?
C16 Fe2 C8 C9 171.9(6) . . . . ?
C7 Fe2 C8 C9 120.4(4) . . . . ?
C18 Fe2 C8 C9 -115.9(3) . . . . ?
C17 Fe2 C8 C9 -156.7(3) . . . . ?
C6 Fe2 C8 C9 81.3(3) . . . . ?
C10 Fe2 C8 C7 -83.6(3) . . . . ?
C19 Fe2 C8 C7 165.6(3) . . . . ?
C20 Fe2 C8 C7 -160.3(6) . . . . ?
C16 Fe2 C8 C7 51.5(8) . . . . ?
C18 Fe2 C8 C7 123.7(3) . . . . ?
C17 Fe2 C8 C7 82.8(3) . . . . ?
C9 Fe2 C8 C7 -120.4(4) . . . . ?
C6 Fe2 C8 C7 -39.1(3) . . . . ?
C7 C8 C9 C10 0.4(6) . . . . ?
Fe2 C8 C9 C10 -58.1(4) . . . . ?
C7 C8 C9 Fe2 58.5(3) . . . . ?
C10 Fe2 C9 C8 -120.7(4) . . . . ?
C19 Fe2 C9 C8 122.5(3) . . . . ?
C20 Fe2 C9 C8 163.0(3) . . . . ?
C16 Fe2 C9 C8 -172.8(6) . . . . ?
C7 Fe2 C9 C8 -37.1(3) . . . . ?
C18 Fe2 C9 C8 82.2(4) . . . . ?
C17 Fe2 C9 C8 56.8(7) . . . . ?
C6 Fe2 C9 C8 -82.6(3) . . . . ?
C19 Fe2 C9 C10 -116.8(3) . . . . ?
C20 Fe2 C9 C10 -76.3(4) . . . . ?
C16 Fe2 C9 C10 -52.1(7) . . . . ?
C7 Fe2 C9 C10 83.6(3) . . . . ?
C18 Fe2 C9 C10 -157.1(3) . . . . ?
C17 Fe2 C9 C10 177.5(5) . . . . ?
C8 Fe2 C9 C10 120.7(4) . . . . ?
C6 Fe2 C9 C10 38.2(3) . . . . ?
C8 C9 C10 C6 -1.5(6) . . . . ?
Fe2 C9 C10 C6 -60.2(3) . . . . ?
C8 C9 C10 Fe2 58.7(4) . . . . ?
C1 C6 C10 C9 -170.2(4) . . . . ?
C7 C6 C10 C9 1.9(5) . . . . ?
Fe2 C6 C10 C9 60.4(4) . . . . ?
C1 C6 C10 Fe2 129.4(4) . . . . ?
C7 C6 C10 Fe2 -58.5(3) . . . . ?
C19 Fe2 C10 C9 79.0(4) . . . . ?
C20 Fe2 C10 C9 120.2(4) . . . . ?
C16 Fe2 C10 C9 159.5(3) . . . . ?
C7 Fe2 C10 C9 -80.2(3) . . . . ?
C18 Fe2 C10 C9 50.2(7) . . . . ?
C17 Fe2 C10 C9 -176.8(7) . . . . ?
C8 Fe2 C10 C9 -36.6(3) . . . . ?
C6 Fe2 C10 C9 -119.3(4) . . . . ?
C19 Fe2 C10 C6 -161.7(3) . . . . ?
C20 Fe2 C10 C6 -120.5(3) . . . . ?
C16 Fe2 C10 C6 -81.2(4) . . . . ?
C7 Fe2 C10 C6 39.2(3) . . . . ?
C18 Fe2 C10 C6 169.6(5) . . . . ?
C17 Fe2 C10 C6 -57.4(8) . . . . ?
C9 Fe2 C10 C6 119.3(4) . . . . ?
C8 Fe2 C10 C6 82.8(3) . . . . ?
C3 Fe1 C11 C15 153.2(8) . . . . ?
C4 Fe1 C11 C15 -23.3(7) . . . . ?
C5 Fe1 C11 C15 -66.9(4) . . . . ?
C14 Fe1 C11 C15 39.1(3) . . . . ?
C2 Fe1 C11 C15 -156.7(4) . . . . ?
C12 Fe1 C11 C15 120.4(5) . . . . ?
C13 Fe1 C11 C15 82.8(4) . . . . ?
C1 Fe1 C11 C15 -111.7(4) . . . . ?
C3 Fe1 C11 C12 32.9(10) . . . . ?
C4 Fe1 C11 C12 -143.7(6) . . . . ?
C5 Fe1 C11 C12 172.8(4) . . . . ?
C14 Fe1 C11 C12 -81.3(4) . . . . ?
C2 Fe1 C11 C12 82.9(5) . . . . ?
C15 Fe1 C11 C12 -120.4(5) . . . . ?
C13 Fe1 C11 C12 -37.6(3) . . . . ?
C1 Fe1 C11 C12 128.0(4) . . . . ?
C15 C11 C12 C13 0.05(12) . . . . ?
Fe1 C11 C12 C13 60.0(2) . . . . ?
C15 C11 C12 Fe1 -60.0(2) . . . . ?
C3 Fe1 C12 C13 72.4(5) . . . . ?
C4 Fe1 C12 C13 25.3(8) . . . . ?
C5 Fe1 C12 C13 -139.9(10) . . . . ?
C14 Fe1 C12 C13 -38.1(3) . . . . ?
C11 Fe1 C12 C13 -118.4(5) . . . . ?
C2 Fe1 C12 C13 119.0(4) . . . . ?
C15 Fe1 C12 C13 -81.7(4) . . . . ?
C1 Fe1 C12 C13 164.9(4) . . . . ?
C3 Fe1 C12 C11 -169.2(3) . . . . ?
C4 Fe1 C12 C11 143.8(6) . . . . ?
C5 Fe1 C12 C11 -21.5(12) . . . . ?
C14 Fe1 C12 C11 80.4(4) . . . . ?
C2 Fe1 C12 C11 -122.6(4) . . . . ?
C15 Fe1 C12 C11 36.8(3) . . . . ?
C13 Fe1 C12 C11 118.4(5) . . . . ?
C1 Fe1 C12 C11 -76.7(5) . . . . ?
C11 C12 C13 C14 0.05(12) . . . . ?
Fe1 C12 C13 C14 59.4(2) . . . . ?
C11 C12 C13 Fe1 -59.3(2) . . . . ?
C3 Fe1 C13 C14 116.0(4) . . . . ?
C4 Fe1 C13 C14 73.4(4) . . . . ?
C5 Fe1 C13 C14 39.6(7) . . . . ?
C11 Fe1 C13 C14 -80.1(4) . . . . ?
C2 Fe1 C13 C14 156.4(4) . . . . ?
C15 Fe1 C13 C14 -36.6(3) . . . . ?
C12 Fe1 C13 C14 -118.1(6) . . . . ?
C1 Fe1 C13 C14 -175.6(10) . . . . ?
C3 Fe1 C13 C12 -125.9(4) . . . . ?
C4 Fe1 C13 C12 -168.5(4) . . . . ?
C5 Fe1 C13 C12 157.7(5) . . . . ?
C14 Fe1 C13 C12 118.1(6) . . . . ?
C11 Fe1 C13 C12 38.0(3) . . . . ?
C2 Fe1 C13 C12 -85.5(4) . . . . ?
C15 Fe1 C13 C12 81.4(4) . . . . ?
C1 Fe1 C13 C12 -57.5(12) . . . . ?
C12 C13 C14 C15 -0.1(2) . . . . ?
Fe1 C13 C14 C15 60.0(2) . . . . ?
C12 C13 C14 Fe1 -60.2(2) . . . . ?
C3 Fe1 C14 C13 -81.0(5) . . . . ?
C4 Fe1 C14 C13 -120.1(4) . . . . ?
C5 Fe1 C14 C13 -160.1(4) . . . . ?
C11 Fe1 C14 C13 81.8(4) . . . . ?
C2 Fe1 C14 C13 -62.4(9) . . . . ?
C15 Fe1 C14 C13 120.7(6) . . . . ?
C12 Fe1 C14 C13 37.8(3) . . . . ?
C1 Fe1 C14 C13 177.8(5) . . . . ?
C3 Fe1 C14 C15 158.2(4) . . . . ?
C4 Fe1 C14 C15 119.2(4) . . . . ?
C5 Fe1 C14 C15 79.1(4) . . . . ?
C11 Fe1 C14 C15 -39.0(3) . . . . ?
C2 Fe1 C14 C15 176.8(7) . . . . ?
C12 Fe1 C14 C15 -82.9(4) . . . . ?
C13 Fe1 C14 C15 -120.7(6) . . . . ?
C1 Fe1 C14 C15 57.0(7) . . . . ?
C12 C11 C15 C14 -0.1(2) . . . . ?
Fe1 C11 C15 C14 -60.3(2) . . . . ?
C12 C11 C15 Fe1 60.2(2) . . . . ?
C13 C14 C15 C11 0.2(3) . . . . ?
Fe1 C14 C15 C11 60.5(3) . . . . ?
C13 C14 C15 Fe1 -60.3(3) . . . . ?
C3 Fe1 C15 C11 -163.3(5) . . . . ?
C4 Fe1 C15 C11 169.5(3) . . . . ?
C5 Fe1 C15 C11 128.8(4) . . . . ?
C14 Fe1 C15 C11 -116.3(5) . . . . ?
C2 Fe1 C15 C11 67.2(9) . . . . ?
C12 Fe1 C15 C11 -36.9(3) . . . . ?
C13 Fe1 C15 C11 -79.8(4) . . . . ?
C1 Fe1 C15 C11 90.0(4) . . . . ?
C3 Fe1 C15 C14 -47.0(7) . . . . ?
C4 Fe1 C15 C14 -74.2(5) . . . . ?
C5 Fe1 C15 C14 -114.9(5) . . . . ?
C11 Fe1 C15 C14 116.3(5) . . . . ?
C2 Fe1 C15 C14 -176.5(7) . . . . ?
C12 Fe1 C15 C14 79.5(4) . . . . ?
C13 Fe1 C15 C14 36.5(3) . . . . ?
C1 Fe1 C15 C14 -153.7(4) . . . . ?
C10 Fe2 C16 C20 -71.2(4) . . . . ?
C19 Fe2 C16 C20 38.5(3) . . . . ?
C7 Fe2 C16 C20 -159.7(4) . . . . ?
C18 Fe2 C16 C20 82.2(4) . . . . ?
C17 Fe2 C16 C20 119.7(5) . . . . ?
C9 Fe2 C16 C20 -33.0(8) . . . . ?
C8 Fe2 C16 C20 161.4(7) . . . . ?
C6 Fe2 C16 C20 -115.1(4) . . . . ?
C10 Fe2 C16 C17 169.2(3) . . . . ?
C19 Fe2 C16 C17 -81.1(3) . . . . ?
C20 Fe2 C16 C17 -119.7(5) . . . . ?
C7 Fe2 C16 C17 80.7(4) . . . . ?
C18 Fe2 C16 C17 -37.5(3) . . . . ?
C9 Fe2 C16 C17 -152.7(6) . . . . ?
C8 Fe2 C16 C17 41.7(8) . . . . ?
C6 Fe2 C16 C17 125.2(3) . . . . ?
C20 C16 C17 C18 0.11(12) . . . . ?
Fe2 C16 C17 C18 59.6(2) . . . . ?
C20 C16 C17 Fe2 -59.4(2) . . . . ?
C10 Fe2 C17 C18 -150.0(7) . . . . ?
C19 Fe2 C17 C18 -37.7(3) . . . . ?
C20 Fe2 C17 C18 -81.6(3) . . . . ?
C16 Fe2 C17 C18 -119.0(5) . . . . ?
C7 Fe2 C17 C18 120.1(3) . . . . ?
C9 Fe2 C17 C18 35.3(7) . . . . ?
C8 Fe2 C17 C18 76.2(4) . . . . ?
C6 Fe2 C17 C18 165.4(3) . . . . ?
C10 Fe2 C17 C16 -31.1(9) . . . . ?
C19 Fe2 C17 C16 81.2(3) . . . . ?
C20 Fe2 C17 C16 37.4(3) . . . . ?
C7 Fe2 C17 C16 -120.9(3) . . . . ?
C18 Fe2 C17 C16 119.0(5) . . . . ?
C9 Fe2 C17 C16 154.3(6) . . . . ?
C8 Fe2 C17 C16 -164.8(3) . . . . ?
C6 Fe2 C17 C16 -75.7(4) . . . . ?
C16 C17 C18 C19 0.13(12) . . . . ?
Fe2 C17 C18 C19 59.3(2) . . . . ?
C16 C17 C18 Fe2 -59.18(19) . . . . ?
C10 Fe2 C18 C17 159.9(5) . . . . ?
C19 Fe2 C18 C17 118.9(5) . . . . ?
C20 Fe2 C18 C17 81.4(3) . . . . ?
C16 Fe2 C18 C17 37.7(3) . . . . ?
C7 Fe2 C18 C17 -81.2(4) . . . . ?
C9 Fe2 C18 C17 -164.9(3) . . . . ?
C8 Fe2 C18 C17 -122.8(3) . . . . ?
C6 Fe2 C18 C17 -45.1(10) . . . . ?
C10 Fe2 C18 C19 41.0(7) . . . . ?
C20 Fe2 C18 C19 -37.5(3) . . . . ?
C16 Fe2 C18 C19 -81.2(4) . . . . ?
C7 Fe2 C18 C19 159.9(4) . . . . ?
C17 Fe2 C18 C19 -118.9(5) . . . . ?
C9 Fe2 C18 C19 76.2(4) . . . . ?
C8 Fe2 C18 C19 118.3(4) . . . . ?
C6 Fe2 C18 C19 -164.0(8) . . . . ?
C17 C18 C19 C20 -0.3(2) . . . . ?
Fe2 C18 C19 C20 59.6(2) . . . . ?
C17 C18 C19 Fe2 -60.0(2) . . . . ?
C10 Fe2 C19 C18 -161.0(4) . . . . ?
C20 Fe2 C19 C18 119.6(5) . . . . ?
C16 Fe2 C19 C18 81.1(4) . . . . ?
C7 Fe2 C19 C18 -52.8(8) . . . . ?
C17 Fe2 C19 C18 37.5(3) . . . . ?
C9 Fe2 C19 C18 -119.9(4) . . . . ?
C8 Fe2 C19 C18 -80.2(4) . . . . ?
C6 Fe2 C19 C18 169.3(5) . . . . ?
C10 Fe2 C19 C20 79.5(4) . . . . ?
C16 Fe2 C19 C20 -38.4(3) . . . . ?
C7 Fe2 C19 C20 -172.4(6) . . . . ?
C18 Fe2 C19 C20 -119.6(5) . . . . ?
C17 Fe2 C19 C20 -82.1(4) . . . . ?
C9 Fe2 C19 C20 120.5(4) . . . . ?
C8 Fe2 C19 C20 160.2(4) . . . . ?
C6 Fe2 C19 C20 49.7(7) . . . . ?
C17 C16 C20 C19 -0.3(2) . . . . ?
Fe2 C16 C20 C19 -60.3(2) . . . . ?
C17 C16 C20 Fe2 60.0(2) . . . . ?
C18 C19 C20 C16 0.4(3) . . . . ?
Fe2 C19 C20 C16 60.5(2) . . . . ?
C18 C19 C20 Fe2 -60.1(2) . . . . ?
C10 Fe2 C20 C16 126.0(3) . . . . ?
C19 Fe2 C20 C16 -117.6(5) . . . . ?
C7 Fe2 C20 C16 54.7(8) . . . . ?
C18 Fe2 C20 C16 -80.3(3) . . . . ?
C17 Fe2 C20 C16 -37.2(3) . . . . ?
C9 Fe2 C20 C16 166.6(3) . . . . ?
C8 Fe2 C20 C16 -164.7(6) . . . . ?
C6 Fe2 C20 C16 84.3(4) . . . . ?
C10 Fe2 C20 C19 -116.5(4) . . . . ?
C16 Fe2 C20 C19 117.6(5) . . . . ?
C7 Fe2 C20 C19 172.3(6) . . . . ?
C18 Fe2 C20 C19 37.2(3) . . . . ?
C17 Fe2 C20 C19 80.4(4) . . . . ?
C9 Fe2 C20 C19 -75.9(4) . . . . ?
C8 Fe2 C20 C19 -47.1(8) . . . . ?
C6 Fe2 C20 C19 -158.2(3) . . . . ?
C2 P1 C21 C22 154.5(4) . . . . ?
C29 P1 C21 C22 -97.3(4) . . . . ?
Pd P1 C21 C22 30.6(4) . . . . ?
C2 P1 C21 C26 -29.9(5) . . . . ?
C29 P1 C21 C26 78.3(4) . . . . ?
Pd P1 C21 C26 -153.8(4) . . . . ?
C26 C21 C22 C23 -0.2(8) . . . . ?
P1 C21 C22 C23 175.6(5) . . . . ?
C21 C22 C23 C24 -1.4(10) . . . . ?
C21 C22 C23 C27 177.1(7) . . . . ?
C22 C23 C24 C25 0.8(11) . . . . ?
C27 C23 C24 C25 -177.6(8) . . . . ?
C23 C24 C25 C26 1.3(10) . . . . ?
C23 C24 C25 C28 -177.9(7) . . . . ?
C22 C21 C26 C25 2.2(7) . . . . ?
P1 C21 C26 C25 -173.2(4) . . . . ?
C24 C25 C26 C21 -2.8(9) . . . . ?
C28 C25 C26 C21 176.4(5) . . . . ?
C24 C23 C27 F2 -152.6(11) . . . . ?
C22 C23 C27 F2 29.0(14) . . . . ?
C24 C23 C27 F3 83.7(12) . . . . ?
C22 C23 C27 F3 -94.8(13) . . . . ?
C24 C23 C27 F1 -33.3(14) . . . . ?
C22 C23 C27 F1 148.2(9) . . . . ?
C24 C25 C28 F6 -120.1(8) . . . . ?
C26 C25 C28 F6 60.7(9) . . . . ?
C24 C25 C28 F5 120.3(8) . . . . ?
C26 C25 C28 F5 -58.9(9) . . . . ?
C24 C25 C28 F4 1.8(11) . . . . ?
C26 C25 C28 F4 -177.4(6) . . . . ?
C2 P1 C29 C34 97.0(4) . . . . ?
C21 P1 C29 C34 -18.3(5) . . . . ?
Pd P1 C29 C34 -140.9(4) . . . . ?
C2 P1 C29 C30 -79.0(3) . . . . ?
C21 P1 C29 C30 165.7(3) . . . . ?
Pd P1 C29 C30 43.1(3) . . . . ?
C34 C29 C30 C31 -0.5(4) . . . . ?
P1 C29 C30 C31 175.6(4) . . . . ?
C29 C30 C31 C32 0.6(4) . . . . ?
C29 C30 C31 C35 179.0(5) . . . . ?
C30 C31 C32 C33 -1.0(8) . . . . ?
C35 C31 C32 C33 -179.4(6) . . . . ?
C31 C32 C33 C34 1.2(10) . . . . ?
C31 C32 C33 C36 -178.6(6) . . . . ?
C32 C33 C34 C29 -1.1(10) . . . . ?
C36 C33 C34 C29 178.7(6) . . . . ?
C30 C29 C34 C33 0.8(7) . . . . ?
P1 C29 C34 C33 -175.4(5) . . . . ?
C30 C31 C35 F7 -148.8(7) . . . . ?
C32 C31 C35 F7 29.6(10) . . . . ?
C30 C31 C35 F9 81.3(11) . . . . ?
C32 C31 C35 F9 -100.3(11) . . . . ?
C30 C31 C35 F8 -27.8(9) . . . . ?
C32 C31 C35 F8 150.6(7) . . . . ?
C32 C33 C36 F11A 178.3(18) . . . . ?
C34 C33 C36 F11A -1(2) . . . . ?
C32 C33 C36 F10 -5.5(13) . . . . ?
C34 C33 C36 F10 174.6(10) . . . . ?
C32 C33 C36 F10A -36(2) . . . . ?
C34 C33 C36 F10A 144.3(18) . . . . ?
C32 C33 C36 F11 133.7(10) . . . . ?
C34 C33 C36 F11 -46.1(13) . . . . ?
C32 C33 C36 F12 -117.5(8) . . . . ?
C34 C33 C36 F12 62.6(9) . . . . ?
C32 C33 C36 F12A 66.1(13) . . . . ?
C34 C33 C36 F12A -113.8(13) . . . . ?
C46 P2 C37 C38 169.3(4) . . . . ?
C7 P2 C37 C38 61.4(5) . . . . ?
Pd P2 C37 C38 -70.7(4) . . . . ?
C46 P2 C37 C42 -12.7(5) . . . . ?
C7 P2 C37 C42 -120.7(4) . . . . ?
Pd P2 C37 C42 107.2(4) . . . . ?
C42 C37 C38 C39 0.0(8) . . . . ?
P2 C37 C38 C39 178.0(4) . . . . ?
C37 C38 C39 C40 1.1(9) . . . . ?
C37 C38 C39 C43 -179.6(6) . . . . ?
C38 C39 C40 C41 0.0(9) . . . . ?
C43 C39 C40 C41 -179.3(7) . . . . ?
C38 C39 C40 O1 -174.2(5) . . . . ?
C43 C39 C40 O1 6.5(10) . . . . ?
C39 C40 C41 C42 -2.0(9) . . . . ?
O1 C40 C41 C42 172.3(5) . . . . ?
C39 C40 C41 C45 -179.6(6) . . . . ?
O1 C40 C41 C45 -5.3(9) . . . . ?
C38 C37 C42 C41 -2.3(8) . . . . ?
P2 C37 C42 C41 179.8(4) . . . . ?
C40 C41 C42 C37 3.2(8) . . . . ?
C45 C41 C42 C37 -179.1(5) . . . . ?
C39 C40 O1 C44 -97.5(10) . . . . ?
C41 C40 O1 C44 88.0(10) . . . . ?
C37 P2 C46 C47 137.1(5) . . . . ?
C7 P2 C46 C47 -107.7(5) . . . . ?
Pd P2 C46 C47 17.9(5) . . . . ?
C37 P2 C46 C51 -48.5(5) . . . . ?
C7 P2 C46 C51 66.7(5) . . . . ?
Pd P2 C46 C51 -167.7(4) . . . . ?
C51 C46 C47 C48 -2.5(9) . . . . ?
P2 C46 C47 C48 172.0(5) . . . . ?
C46 C47 C48 C49 1.3(10) . . . . ?
C46 C47 C48 C52 179.7(6) . . . . ?
C47 C48 C49 C50 2.4(10) . . . . ?
C52 C48 C49 C50 -175.9(7) . . . . ?
C47 C48 C49 O2 178.7(6) . . . . ?
C52 C48 C49 O2 0.4(10) . . . . ?
O2 C49 C50 C51 179.0(6) . . . . ?
C48 C49 C50 C51 -4.8(10) . . . . ?
O2 C49 C50 C54 1.5(11) . . . . ?
C48 C49 C50 C54 177.7(7) . . . . ?
C49 C50 C51 C46 3.6(10) . . . . ?
C54 C50 C51 C46 -178.7(6) . . . . ?
C47 C46 C51 C50 0.0(9) . . . . ?
P2 C46 C51 C50 -174.6(5) . . . . ?
C50 C49 O2 C53 -84.5(10) . . . . ?
C48 C49 O2 C53 99.2(10) . . . . ?
